data_2216474
loop_
_publ_author_name
'Liang-Gui Wang'

_publ_section_title
;
 <i>catena</i>-Poly[[diaquacopper(II)]-\m-2,2'-bipyridine-3,3'-dicarboxylate]
;
_journal_coeditor_code HB2612
_journal_issue 12
_journal_name_full 'Acta Crystallographica Section E'
_journal_page_first m3155
_journal_page_last m3155
_journal_paper_doi 10.1107/S1600536807060229
_journal_volume 63
_journal_year 2007
_chemical_formula_iupac '[Cu (C12 H6 N2 O4) (H2 O)2]'
_chemical_formula_moiety 'C12 H10 Cu N2 O6'
_chemical_formula_sum 'C12 H10 Cu N2 O6'
_chemical_formula_weight 341.76
_chemical_name_systematic
;
catena-Poly[[diaquacopper(II)]-\m-2,2'-bipyridine-3,3'-dicarboxylate]
;
_space_group_IT_number 15
_symmetry_cell_setting monoclinic
_symmetry_space_group_name_Hall '-C 2yc'
_symmetry_space_group_name_H-M 'C 1 2/c 1'
_atom_sites_solution_hydrogens geom
_atom_sites_solution_primary direct
_atom_sites_solution_secondary difmap
_audit_creation_method SHELXL-97
_cell_angle_alpha 90.00
_cell_angle_beta 100.519(2)
_cell_angle_gamma 90.00
_cell_formula_units_Z 4
_cell_length_a 11.3254(15)
_cell_length_b 7.8829(10)
_cell_length_c 13.1264(17)
_cell_measurement_reflns_used 1044
_cell_measurement_temperature 298(2)
_cell_measurement_theta_max 25.19
_cell_measurement_theta_min 3.16
_cell_volume 1152.2(3)
_computing_cell_refinement 'SAINT (Bruker, 2004)'
_computing_data_collection 'APEX2 (Bruker, 2004)'
_computing_data_reduction SAINT
_computing_molecular_graphics 'SHELXTL (Bruker, 2004)'
_computing_publication_material SHELXTL
_computing_structure_refinement 'SHELXL97 (Sheldrick, 1997)'
_computing_structure_solution 'SHELXS97 (Sheldrick, 1997)'
_diffrn_ambient_temperature 298(2)
_diffrn_detector_area_resol_mean 0
_diffrn_measured_fraction_theta_full 1.000
_diffrn_measured_fraction_theta_max 1.000
_diffrn_measurement_device_type 'Bruker APEX-II CCD'
_diffrn_measurement_method '\f and \w scan'
_diffrn_radiation_monochromator graphite
_diffrn_radiation_source 'fine-focus sealed tube'
_diffrn_radiation_type MoK\a
_diffrn_radiation_wavelength 0.71073
_diffrn_reflns_av_R_equivalents 0.0393
_diffrn_reflns_av_sigmaI/netI 0.0304
_diffrn_reflns_limit_h_max 11
_diffrn_reflns_limit_h_min -13
_diffrn_reflns_limit_k_max 9
_diffrn_reflns_limit_k_min -9
_diffrn_reflns_limit_l_max 15
_diffrn_reflns_limit_l_min -15
_diffrn_reflns_number 2925
_diffrn_reflns_theta_full 25.19
_diffrn_reflns_theta_max 25.19
_diffrn_reflns_theta_min 3.16
_diffrn_standards_interval_count 0
_diffrn_standards_interval_time 0
_diffrn_standards_number 0
_exptl_absorpt_coefficient_mu 1.930
_exptl_absorpt_correction_T_max 0.774
_exptl_absorpt_correction_T_min 0.586
_exptl_absorpt_correction_type multi-scan
_exptl_absorpt_process_details '(SADABS; Sheldrick, 2004)'
_exptl_crystal_colour blue
_exptl_crystal_density_diffrn 1.970
_exptl_crystal_density_method 'not measured'
_exptl_crystal_description block
_exptl_crystal_F_000 692
_exptl_crystal_size_max 0.31
_exptl_crystal_size_mid 0.19
_exptl_crystal_size_min 0.14
_refine_diff_density_max 0.597
_refine_diff_density_min -0.437
_refine_ls_extinction_method none
_refine_ls_goodness_of_fit_ref 0.864
_refine_ls_hydrogen_treatment mixed
_refine_ls_matrix_type full
_refine_ls_number_parameters 104
_refine_ls_number_reflns 1044
_refine_ls_number_restraints 3
_refine_ls_restrained_S_all 0.862
_refine_ls_R_factor_all 0.0385
_refine_ls_R_factor_gt 0.0378
_refine_ls_shift/su_max 0.000
_refine_ls_shift/su_mean 0.000
_refine_ls_structure_factor_coef Fsqd
_refine_ls_weighting_details 'calc w=1/[\s^2^(Fo^2^)+(0.1078P)^2^+11.1055P] where P=(Fo^2^+2Fc^2^)/3'
_refine_ls_weighting_scheme calc
_refine_ls_wR_factor_gt 0.1291
_refine_ls_wR_factor_ref 0.1300
_reflns_number_gt 1007
_reflns_number_total 1044
_reflns_threshold_expression I>2\s(I)
_cod_data_source_file hb2612.cif
_cod_data_source_block I
_cod_original_sg_symbol_H-M 'C 2/c'
_cod_database_code 2216474
_cod_database_fobs_code 2216474

loop_
_symmetry_equiv_pos_as_xyz
'x, y, z'
'-x, y, -z+1/2'
'x+1/2, y+1/2, z'
'-x+1/2, y+1/2, -z+1/2'
'-x, -y, -z'
'x, -y, z-1/2'
'-x+1/2, -y+1/2, -z'
'x+1/2, -y+1/2, z-1/2'

loop_
_atom_site_type_symbol
_atom_site_label
_atom_site_fract_x
_atom_site_fract_y
_atom_site_fract_z
_atom_site_U_iso_or_equiv
_atom_site_adp_type
_atom_site_calc_flag
_atom_site_refinement_flags
_atom_site_occupancy
O O2 0.4605(2) 1.0082(3) 0.13881(18) 0.0102(5) Uani d . 1
C C6 0.5228(3) 0.8739(4) 0.1493(2) 0.0089(7) Uani d . 1
Cu Cu1 0.5000 0.20313(7) 0.2500 0.0146(3) Uani d S 1
O O1 0.3250(2) 0.1907(3) 0.2842(2) 0.0119(6) Uani d D 1
O O3 0.6348(2) 0.8655(3) 0.17267(19) 0.0129(6) Uani d . 1
N N1 0.4346(2) 0.4120(4) 0.1575(2) 0.0089(6) Uani d . 1
C C1 0.3728(3) 0.3938(4) 0.0607(3) 0.0113(7) Uani d . 1
H H1 0.3488 0.2856 0.0372 0.014 Uiso calc R 1
C C2 0.3433(3) 0.5301(4) -0.0057(3) 0.0126(7) Uani d . 1
H H2 0.2944 0.5164 -0.0702 0.015 Uiso calc R 1
C C3 0.3893(3) 0.6873(4) 0.0274(3) 0.0104(7) Uani d . 1
H H3 0.3751 0.7802 -0.0168 0.012 Uiso calc R 1
C C4 0.4571(3) 0.7073(4) 0.1271(3) 0.0076(7) Uani d . 1
C C5 0.4708(3) 0.5671(4) 0.1933(2) 0.0077(7) Uani d . 1
H H1WA 0.265(2) 0.232(4) 0.242(3) 0.022(12) Uiso d D 1
H H1WB 0.311(3) 0.088(2) 0.301(3) 0.027(13) Uiso d D 1

loop_
_atom_site_aniso_label
_atom_site_aniso_U_11
_atom_site_aniso_U_22
_atom_site_aniso_U_33
_atom_site_aniso_U_12
_atom_site_aniso_U_13
_atom_site_aniso_U_23
O2 0.0115(12) 0.0049(12) 0.0126(12) 0.0014(9) -0.0022(9) -0.0005(9)
C6 0.0141(16) 0.0069(16) 0.0057(14) -0.0012(13) 0.0017(12) 0.0001(12)
Cu1 0.0149(4) 0.0106(4) 0.0174(4) 0.000 0.0007(3) 0.000
O1 0.0077(12) 0.0093(13) 0.0185(14) 0.0013(9) 0.0018(10) 0.0032(9)
O3 0.0094(12) 0.0088(12) 0.0193(13) 0.0003(9) -0.0005(10) 0.0003(10)
N1 0.0085(13) 0.0074(14) 0.0101(14) 0.0003(11) -0.0001(11) -0.0008(11)
C1 0.0094(16) 0.0097(16) 0.0137(16) -0.0015(12) -0.0003(13) -0.0027(13)
C2 0.0117(16) 0.0139(18) 0.0111(16) 0.0008(14) -0.0008(13) -0.0030(13)
C3 0.0088(17) 0.0122(17) 0.0094(17) 0.0030(12) -0.0006(13) -0.0002(12)
C4 0.0068(16) 0.0058(17) 0.0102(17) 0.0020(11) 0.0017(13) -0.0021(11)
C5 0.0068(15) 0.0074(15) 0.0087(17) -0.0001(12) 0.0013(12) -0.0019(12)

loop_
_atom_type_symbol
_atom_type_description
_atom_type_scat_dispersion_real
_atom_type_scat_dispersion_imag
_atom_type_scat_source
C C 0.0033 0.0016 'International Tables Vol C Tables 4.2.6.8 and 6.1.1.4'
H H 0.0000 0.0000 'International Tables Vol C Tables 4.2.6.8 and 6.1.1.4'
N N 0.0061 0.0033 'International Tables Vol C Tables 4.2.6.8 and 6.1.1.4'
O O 0.0106 0.0060 'International Tables Vol C Tables 4.2.6.8 and 6.1.1.4'
Cu Cu 0.3201 1.2651 'International Tables Vol C Tables 4.2.6.8 and 6.1.1.4'

loop_
_geom_angle_atom_site_label_1
_geom_angle_atom_site_label_2
_geom_angle_atom_site_label_3
_geom_angle_site_symmetry_1
_geom_angle_site_symmetry_3
_geom_angle
C6 O2 Cu1 . 1_565 119.4(2)
O3 C6 O2 . . 126.3(3)
O3 C6 C4 . . 116.3(3)
O2 C6 C4 . . 117.4(3)
N1 Cu1 N1 2_655 . 76.66(15)
N1 Cu1 O2 2_655 1_545 168.28(10)
N1 Cu1 O2 . 1_545 99.40(10)
N1 Cu1 O2 2_655 2_645 99.40(10)
N1 Cu1 O2 . 2_645 168.28(10)
O2 Cu1 O2 1_545 2_645 86.52(13)
N1 Cu1 O1 2_655 . 99.16(10)
N1 Cu1 O1 . . 85.03(10)
O2 Cu1 O1 1_545 . 91.41(10)
O2 Cu1 O1 2_645 . 84.71(9)
N1 Cu1 O1 2_655 2_655 85.03(10)
N1 Cu1 O1 . 2_655 99.16(10)
O2 Cu1 O1 1_545 2_655 84.71(9)
O2 Cu1 O1 2_645 2_655 91.41(9)
O1 Cu1 O1 . 2_655 174.69(13)
Cu1 O1 H1WA . . 121(3)
Cu1 O1 H1WB . . 108(3)
H1WA O1 H1WB . . 111(3)
C1 N1 C5 . . 120.0(3)
C1 N1 Cu1 . . 122.1(2)
C5 N1 Cu1 . . 117.2(2)
N1 C1 C2 . . 122.5(3)
N1 C1 H1 . . 118.8
C2 C1 H1 . . 118.8
C3 C2 C1 . . 117.6(3)
C3 C2 H2 . . 121.2
C1 C2 H2 . . 121.2
C2 C3 C4 . . 120.4(3)
C2 C3 H3 . . 119.8
C4 C3 H3 . . 119.8
C5 C4 C3 . . 118.1(3)
C5 C4 C6 . . 125.0(3)
C3 C4 C6 . . 116.4(3)
N1 C5 C4 . . 120.7(3)
N1 C5 C5 . 2_655 113.15(19)
C4 C5 C5 . 2_655 126.1(2)

loop_
_geom_bond_atom_site_label_1
_geom_bond_atom_site_label_2
_geom_bond_site_symmetry_2
_geom_bond_distance
_geom_bond_publ_flag
O2 C6 . 1.266(4) ?
O2 Cu1 1_565 2.111(2) ?
C6 O3 . 1.250(4) ?
C6 C4 . 1.511(4) ?
Cu1 N1 2_655 2.099(3) ?
Cu1 N1 . 2.099(3) y
Cu1 O2 1_545 2.111(2) y
Cu1 O2 2_645 2.111(2) ?
Cu1 O1 . 2.113(2) y
Cu1 O1 2_655 2.113(2) ?
O1 H1WA . 0.86(3) ?
O1 H1WB . 0.86(2) ?
N1 C1 . 1.342(5) ?
N1 C5 . 1.346(4) ?
C1 C2 . 1.385(5) ?
C1 H1 . 0.9300 ?
C2 C3 . 1.383(5) ?
C2 H2 . 0.9300 ?
C3 C4 . 1.400(5) ?
C3 H3 . 0.9300 ?
C4 C5 . 1.397(5) ?
C5 C5 2_655 1.516(6) ?

loop_
_geom_hbond_atom_site_label_D
_geom_hbond_atom_site_label_H
_geom_hbond_atom_site_label_A
_geom_hbond_site_symmetry_A
_geom_hbond_distance_DH
_geom_hbond_distance_HA
_geom_hbond_distance_DA
_geom_hbond_angle_DHA
O1 H1WB O3 2_645 0.86(3) 1.87(2) 2.647(3) 150(4)
O1 H1WA O3 3_445 0.86(2) 1.90(3) 2.744(3) 167(4)
